data_2213780
loop_
_publ_author_name
'Li, Zong-Sheng'
'Chai, Jian-She'

_publ_section_title
;
 Glycinium 3-nitrophthalate
;
_journal_coeditor_code HB2343
_journal_issue 6
_journal_name_full 'Acta Crystallographica Section E'
_journal_page_first o2857
_journal_page_last o2859
_journal_paper_doi 10.1107/S1600536807019253
_journal_volume 63
_journal_year 2007
_chemical_formula_iupac 'C2 H6 N O2 + , C8 H4 N O6 -'
_chemical_formula_moiety 'C2 H6 N O2 + , C8 H4 N O6 -'
_chemical_formula_sum 'C10 H10 N2 O8'
_chemical_formula_weight 286.20
_chemical_name_systematic
;
Glycinium 3-nitrophthalate
;
_space_group_IT_number 14
_symmetry_cell_setting monoclinic
_symmetry_space_group_name_Hall '-P 2ybc'
_symmetry_space_group_name_H-M 'P 1 21/c 1'
_atom_sites_solution_hydrogens difmap
_atom_sites_solution_primary direct
_atom_sites_solution_secondary difmap
_cell_angle_alpha 90.00
_cell_angle_beta 107.61(3)
_cell_angle_gamma 90.00
_cell_formula_units_Z 4
_cell_length_a 12.965(3)
_cell_length_b 10.966(2)
_cell_length_c 8.6833(17)
_cell_measurement_reflns_used 2221
_cell_measurement_temperature 298(2)
_cell_measurement_theta_max 25.00
_cell_measurement_theta_min 2.48
_cell_volume 1176.7(5)
_computing_cell_refinement 'SAINT (Siemens, 1994)'
_computing_data_collection 'SMART (Siemens, 1994)'
_computing_data_reduction SAINT
_computing_molecular_graphics SHELXTL
_computing_publication_material SHELXTL
_computing_structure_refinement SHELXTL
_computing_structure_solution 'SHELXTL (Sheldrick, 1997)'
_diffrn_ambient_temperature 298(2)
_diffrn_measured_fraction_theta_full 0.999
_diffrn_measured_fraction_theta_max 0.999
_diffrn_measurement_device_type 'Siemens SMART CCD 1000 area-detector'
_diffrn_measurement_method \w
_diffrn_radiation_monochromator graphite
_diffrn_radiation_source 'fine-focus sealed tube'
_diffrn_radiation_type MoK\a
_diffrn_radiation_wavelength 0.71073
_diffrn_reflns_av_R_equivalents 0.0376
_diffrn_reflns_av_sigmaI/netI 0.0375
_diffrn_reflns_limit_h_max 14
_diffrn_reflns_limit_h_min -15
_diffrn_reflns_limit_k_max 0
_diffrn_reflns_limit_k_min -13
_diffrn_reflns_limit_l_max 10
_diffrn_reflns_limit_l_min 0
_diffrn_reflns_number 2221
_diffrn_reflns_theta_full 25.00
_diffrn_reflns_theta_max 25.00
_diffrn_reflns_theta_min 2.48
_diffrn_standards_number 0
_exptl_absorpt_coefficient_mu 0.143
_exptl_absorpt_correction_type none
_exptl_crystal_colour colourless
_exptl_crystal_density_diffrn 1.616
_exptl_crystal_density_method 'not measured'
_exptl_crystal_description block
_exptl_crystal_F_000 592
_exptl_crystal_size_max 0.25
_exptl_crystal_size_mid 0.18
_exptl_crystal_size_min 0.12
_refine_diff_density_max 0.439
_refine_diff_density_min -0.286
_refine_ls_extinction_coef 0.055(6)
_refine_ls_extinction_expression Fc^*^=kFc[1+0.001xFc^2^\l^3^/sin(2\q)]^-1/4^
_refine_ls_extinction_method 'SHELXTL (Sheldrick, 1997)'
_refine_ls_goodness_of_fit_ref 1.054
_refine_ls_hydrogen_treatment refall
_refine_ls_matrix_type full
_refine_ls_number_parameters 222
_refine_ls_number_reflns 2072
_refine_ls_number_restraints 5
_refine_ls_restrained_S_all 1.053
_refine_ls_R_factor_all 0.0580
_refine_ls_R_factor_gt 0.0471
_refine_ls_shift/su_max 0.000
_refine_ls_shift/su_mean 0.000
_refine_ls_structure_factor_coef Fsqd
_refine_ls_weighting_details 'calc w = 1/[\s^2^(Fo^2^)+(0.0739P)^2^+0.2988P] where P=(Fo^2^+2Fc^2^)/3'
_refine_ls_weighting_scheme calc
_refine_ls_wR_factor_gt 0.1238
_refine_ls_wR_factor_ref 0.1314
_reflns_number_gt 1735
_reflns_number_total 2072
_reflns_threshold_expression I>2\s(I)
_cod_data_source_file hb2343.cif
_cod_data_source_block I
_cod_depositor_comments
;
The following automatic conversions were performed:
'_symmetry_cell_setting' value 'Monoclinic' changed to 'monoclinic'
according to '/home/saulius/struct/CIF-dictionaries/cif_core.dic'
dictionary named 'cif_core.dic' version 2.4.1 from 2010-06-29.

Automatic conversion script
Id: cif_fix_enum 1527 2010-12-29 10:47:43Z saulius 

The following automatic conversions were performed:

'_symmetry_cell_setting' value 'Monoclinic' changed to 'monoclinic'
according to /home/saulius/struct/CIF-dictionaries/cif_core.dic
dictionary named 'cif_core.dic' version 2.4.1 from 2010-06-29.

Automatic conversion script
Id: cif_fix_values 1715 2011-07-08 13:25:40Z adriana 
;
_cod_original_cell_volume 1176.7(4)
_cod_original_sg_symbol_H-M 'P 21/c'
_cod_database_code 2213780
_cod_database_fobs_code 2213780

loop_
_symmetry_equiv_pos_as_xyz
'x, y, z'
'-x, y+1/2, -z+1/2'
'-x, -y, -z'
'x, -y-1/2, z-1/2'

loop_
_atom_site_type_symbol
_atom_site_label
_atom_site_fract_x
_atom_site_fract_y
_atom_site_fract_z
_atom_site_U_iso_or_equiv
_atom_site_adp_type
_atom_site_calc_flag
_atom_site_refinement_flags
_atom_site_occupancy
O O3 0.29846(13) 0.74895(15) 0.7915(2) 0.0491(5) Uani d D 1
O O4 0.15453(11) 0.66768(14) 0.61099(18) 0.0406(4) Uani d . 1
O O5 0.16894(11) 0.57529(12) 0.29973(16) 0.0342(4) Uani d . 1
O O6 0.11624(11) 0.41404(13) 0.41336(17) 0.0373(4) Uani d . 1
O O7 0.37504(19) 0.20317(17) 0.4319(3) 0.0760(7) Uani d . 1
O O8 0.28117(15) 0.33386(17) 0.2649(2) 0.0601(5) Uani d . 1
N N2 0.34027(15) 0.30613(17) 0.3975(2) 0.0417(5) Uani d . 1
C C3 0.32670(16) 0.57116(16) 0.6604(2) 0.0299(5) Uani d . 1
C C4 0.29398(15) 0.48759(17) 0.5314(2) 0.0282(4) Uani d . 1
C C5 0.36946(16) 0.39861(18) 0.5261(2) 0.0331(5) Uani d . 1
C C6 0.47164(18) 0.3917(2) 0.6331(3) 0.0404(5) Uani d . 1
C C7 0.50302(18) 0.4755(2) 0.7562(3) 0.0428(5) Uani d . 1
C C8 0.43001(18) 0.5633(2) 0.7701(3) 0.0392(5) Uani d . 1
C C9 0.25008(16) 0.66649(17) 0.6827(2) 0.0312(5) Uani d . 1
C C10 0.18297(15) 0.49108(17) 0.4060(2) 0.0276(4) Uani d . 1
O O1 0.16865(16) -0.02697(17) 0.4917(2) 0.0563(5) Uani d D 1
O O2 0.05918(14) 0.12486(14) 0.50862(18) 0.0446(4) Uani d . 1
N N1 0.02564(18) 0.19864(19) 0.2079(2) 0.0456(5) Uani d D 1
C C1 0.1004(2) 0.0964(2) 0.2636(3) 0.0415(5) Uani d . 1
C C2 0.10678(17) 0.06733(18) 0.4345(2) 0.0352(5) Uani d . 1
H H7A 0.576(2) 0.473(3) 0.831(3) 0.057(7) Uiso d . 1
H H8A 0.4499(19) 0.619(2) 0.852(3) 0.048(7) Uiso d . 1
H H6A 0.516(2) 0.334(3) 0.622(3) 0.058(8) Uiso d . 1
H H1B 0.170(3) 0.111(3) 0.251(4) 0.064(8) Uiso d . 1
H H5 0.250(2) 0.803(2) 0.787(4) 0.076(10) Uiso d D 1
H H1A 0.080(2) 0.024(3) 0.198(4) 0.061(8) Uiso d . 1
H H3 -0.0393(17) 0.179(3) 0.206(4) 0.068(9) Uiso d D 1
H H2 0.049(2) 0.263(2) 0.266(3) 0.056(8) Uiso d D 1
H H1 0.014(3) 0.224(3) 0.111(3) 0.090(11) Uiso d D 1
H H4 0.167(3) -0.041(4) 0.589(3) 0.111(14) Uiso d D 1

loop_
_atom_site_aniso_label
_atom_site_aniso_U_11
_atom_site_aniso_U_22
_atom_site_aniso_U_33
_atom_site_aniso_U_12
_atom_site_aniso_U_13
_atom_site_aniso_U_23
O3 0.0400(9) 0.0389(9) 0.0586(11) 0.0022(7) 0.0003(8) -0.0240(8)
O4 0.0358(8) 0.0371(9) 0.0417(8) 0.0031(6) 0.0008(6) -0.0099(7)
O5 0.0434(8) 0.0293(8) 0.0256(7) 0.0003(6) 0.0042(6) 0.0038(6)
O6 0.0408(8) 0.0352(8) 0.0322(8) -0.0108(6) 0.0055(6) -0.0006(6)
O7 0.0938(15) 0.0433(11) 0.0722(13) 0.0280(10) -0.0030(11) -0.0173(10)
O8 0.0740(12) 0.0583(11) 0.0381(10) 0.0141(9) 0.0020(9) -0.0120(8)
N2 0.0446(10) 0.0365(10) 0.0425(11) 0.0100(8) 0.0107(9) -0.0061(8)
C3 0.0332(10) 0.0231(9) 0.0295(10) -0.0015(8) 0.0034(8) 0.0003(8)
C4 0.0331(10) 0.0238(9) 0.0265(10) -0.0004(7) 0.0072(8) 0.0035(7)
C5 0.0392(11) 0.0258(10) 0.0339(11) 0.0018(8) 0.0105(9) 0.0010(8)
C6 0.0395(12) 0.0338(11) 0.0460(13) 0.0075(10) 0.0100(10) 0.0042(10)
C7 0.0327(11) 0.0413(12) 0.0456(12) 0.0001(9) -0.0013(9) 0.0061(10)
C8 0.0411(12) 0.0310(11) 0.0374(12) -0.0022(9) -0.0002(9) -0.0030(9)
C9 0.0370(11) 0.0254(10) 0.0278(10) -0.0030(8) 0.0046(8) -0.0014(8)
C10 0.0359(10) 0.0231(9) 0.0230(9) -0.0010(8) 0.0076(8) -0.0027(7)
O1 0.0774(12) 0.0523(11) 0.0423(10) 0.0246(9) 0.0230(9) 0.0096(8)
O2 0.0686(11) 0.0383(9) 0.0286(8) 0.0080(7) 0.0174(7) -0.0016(6)
N1 0.0561(13) 0.0439(12) 0.0294(10) -0.0160(10) 0.0019(9) 0.0080(9)
C1 0.0553(14) 0.0401(12) 0.0307(11) -0.0086(10) 0.0154(10) -0.0022(9)
C2 0.0467(12) 0.0302(11) 0.0272(10) -0.0035(9) 0.0089(9) -0.0017(8)

loop_
_atom_type_symbol
_atom_type_description
_atom_type_scat_dispersion_real
_atom_type_scat_dispersion_imag
_atom_type_scat_source
C C 0.0033 0.0016 'International Tables Vol C Tables 4.2.6.8 and 6.1.1.4'
H H 0.0000 0.0000 'International Tables Vol C Tables 4.2.6.8 and 6.1.1.4'
N N 0.0061 0.0033 'International Tables Vol C Tables 4.2.6.8 and 6.1.1.4'
O O 0.0106 0.0060 'International Tables Vol C Tables 4.2.6.8 and 6.1.1.4'

loop_
_geom_angle_atom_site_label_1
_geom_angle_atom_site_label_2
_geom_angle_atom_site_label_3
_geom_angle
_geom_angle_publ_flag
C9 O3 H5 105(2) ?
O8 N2 O7 123.1(2) n
O8 N2 C5 119.41(18) ?
O7 N2 C5 117.49(19) ?
C8 C3 C4 119.96(19) ?
C8 C3 C9 119.66(18) ?
C4 C3 C9 120.36(17) ?
C5 C4 C3 115.87(18) ?
C5 C4 C10 121.10(17) ?
C3 C4 C10 123.02(17) ?
C6 C5 C4 124.10(19) ?
C6 C5 N2 116.79(18) ?
C4 C5 N2 119.10(18) ?
C5 C6 C7 119.2(2) ?
C5 C6 H6A 119.7(19) ?
C7 C6 H6A 121.1(19) ?
C6 C7 C8 119.0(2) ?
C6 C7 H7A 120.1(16) ?
C8 C7 H7A 120.9(16) ?
C7 C8 C3 121.8(2) ?
C7 C8 H8A 119.6(16) ?
C3 C8 H8A 118.6(16) ?
O4 C9 O3 123.56(18) n
O4 C9 C3 124.05(17) ?
O3 C9 C3 112.39(17) ?
O6 C10 O5 125.96(18) n
O6 C10 C4 118.42(16) ?
O5 C10 C4 115.61(16) ?
C2 O1 H4 109(3) ?
C1 N1 H3 111(2) ?
C1 N1 H2 110.5(19) ?
H3 N1 H2 113(3) ?
C1 N1 H1 118(2) ?
H3 N1 H1 100(3) ?
H2 N1 H1 103(3) ?
N1 C1 C2 108.83(19) ?
N1 C1 H1B 112.7(18) ?
C2 C1 H1B 112.3(18) ?
N1 C1 H1A 113.4(17) ?
C2 C1 H1A 109.7(17) ?
H1B C1 H1A 100(2) ?
O2 C2 O1 124.6(2) n
O2 C2 C1 122.6(2) ?
O1 C2 C1 112.84(19) ?

loop_
_geom_bond_atom_site_label_1
_geom_bond_atom_site_label_2
_geom_bond_distance
_geom_bond_publ_flag
C9 O3 1.321(2) n
O3 H5 0.858(18) ?
C9 O4 1.206(2) n
C10 O5 1.279(2) n
C10 O6 1.225(2) n
N2 O7 1.219(3) n
N2 O8 1.213(3) n
N2 C5 1.471(3) ?
C3 C8 1.392(3) ?
C3 C4 1.410(3) ?
C3 C9 1.494(3) ?
C4 C5 1.393(3) ?
C4 C10 1.520(3) ?
C5 C6 1.371(3) ?
C6 C7 1.374(3) ?
C6 H6A 0.88(3) ?
C7 C8 1.381(3) ?
C7 H7A 0.97(3) ?
C8 H8A 0.91(3) ?
C2 O1 1.311(3) n
O1 H4 0.863(19) ?
C2 O2 1.197(3) n
N1 C1 1.465(3) ?
N1 H3 0.862(18) ?
N1 H2 0.864(18) ?
N1 H1 0.853(19) ?
C1 C2 1.496(3) ?
C1 H1B 0.96(3) ?
C1 H1A 0.96(3) ?

loop_
_geom_hbond_atom_site_label_D
_geom_hbond_atom_site_label_H
_geom_hbond_atom_site_label_A
_geom_hbond_site_symmetry_A
_geom_hbond_distance_DH
_geom_hbond_distance_HA
_geom_hbond_distance_DA
_geom_hbond_angle_DHA
N1 H2 O6 . 0.864(18) 2.116(18) 2.979(3) 176(3)
N1 H3 O5 2_545 0.862(18) 2.02(2) 2.845(3) 160(3)
N1 H1 O2 4_565 0.853(19) 2.05(3) 2.717(2) 135(3)
O1 H4 O5 4_566 0.863(19) 1.86(2) 2.725(2) 178(4)
O3 H5 O5 4_576 0.858(18) 1.722(19) 2.571(2) 170(3)

loop_
_cod_related_entry_id
_cod_related_entry_database
_cod_related_entry_code
1 ChemSpider 21124450
